data_7106963
loop_
_publ_author_name
'Dominik Cincic'
'Marina Juribasic'
'Darko Babic'
'Kresimir Molcanov'
'Primoz Sket'
'Janez Plavec'
'Manda Curic'

_publ_section_title
;
 New insight into solid-state molecular dynamics: mechanochemical
 synthesis of azobenzene/triphenylphosphine palladacycles
;
_journal_name_full Chem.Commun.
_journal_page_first 11543
_journal_paper_doi 10.1039/c1cc15377c
_journal_volume 47
_journal_year 2011
_chemical_formula_moiety 'C48 H38 Cl2 N2 P2 Pd2, C2 H6 O'
_chemical_formula_sum 'C50 H44 Cl2 N2 O P2 Pd2'
_chemical_formula_weight 1034.51
_space_group_IT_number 14
_symmetry_cell_setting monoclinic
_symmetry_space_group_name_Hall '-P 2yn'
_symmetry_space_group_name_H-M 'P 1 21/n 1'
_audit_creation_date 2010-10-14T17:35:48-00:00
_audit_creation_method 'WinGX routine CIF_UPDATE'
_cell_angle_alpha 90
_cell_angle_beta 95.9830(10)
_cell_angle_gamma 90
_cell_formula_units_Z 4
_cell_length_a 11.62710(10)
_cell_length_b 9.02440(10)
_cell_length_c 43.0468(4)
_cell_measurement_reflns_used 16686
_cell_measurement_temperature 293(2)
_cell_measurement_theta_max 76.0964
_cell_measurement_theta_min 3.0933
_cell_volume 4492.19(8)
_computing_cell_refinement
;
CrysAlis RED, Oxford Diffraction Ltd.,
Version 1.171.32.29 (release 10-06-2008 CrysAlis171 .NET)
(compiled Jun 10 2008,16:49:55)
;
_computing_data_collection
;
CrysAlis CCD, Oxford Diffraction Ltd.,
Version 1.171.32.29 (release 10-06-2008 CrysAlis171 .NET)
(compiled Jun 10 2008,16:49:55)
;
_computing_data_reduction
;
CrysAlis RED, Oxford Diffraction Ltd.,
Version 1.171.32.29 (release 10-06-2008 CrysAlis171 .NET)
(compiled Jun 10 2008,16:49:55)
;
_computing_molecular_graphics 'Ortep-3 for Windows (Farrugia, 1997)'
_computing_publication_material 'WinGX publication routines (Farrugia, 1999)'
_computing_structure_refinement 'SHELXL-97 (Sheldrick, 1997)'
_computing_structure_solution 'SHELXS-86 (Sheldrick, 1986)'
_diffrn_ambient_temperature 293(2)
_diffrn_measured_fraction_theta_full 0.979
_diffrn_measured_fraction_theta_max 0.979
_diffrn_measurement_device_type 'Oxford Xcalibur Nova'
_diffrn_measurement_method
;
CCD detector
;
_diffrn_radiation_probe x-ray
_diffrn_radiation_type CuK\a
_diffrn_radiation_wavelength 1.5418
_diffrn_reflns_av_R_equivalents 0.0461
_diffrn_reflns_limit_h_max 14
_diffrn_reflns_limit_h_min -14
_diffrn_reflns_limit_k_max 11
_diffrn_reflns_limit_k_min -10
_diffrn_reflns_limit_l_max 50
_diffrn_reflns_limit_l_min -54
_diffrn_reflns_number 22989
_diffrn_reflns_theta_full 76.21
_diffrn_reflns_theta_max 76.21
_diffrn_reflns_theta_min 3.85
_exptl_absorpt_coefficient_mu 8.532
_exptl_absorpt_correction_T_max 1
_exptl_absorpt_correction_T_min 0.40374
_exptl_absorpt_correction_type multi-scan
_exptl_absorpt_process_details
;
CrysAlis RED, Oxford Diffraction Ltd.,
Version 1.171.32.29 (release 10-06-2008 CrysAlis171 .NET)
(compiled Jun 10 2008,16:49:55)
Empirical absorption correction using spherical harmonics,
implemented in SCALE3 ABSPACK scaling algorithm.
;
_exptl_crystal_colour red
_exptl_crystal_density_diffrn 1.53
_exptl_crystal_density_method 'not measured'
_exptl_crystal_description prism
_exptl_crystal_F_000 2088
_exptl_crystal_size_max 0.1
_exptl_crystal_size_mid 0.1
_exptl_crystal_size_min 0.1
_refine_diff_density_max 1.271
_refine_diff_density_min -0.996
_refine_ls_extinction_method none
_refine_ls_goodness_of_fit_ref 1.201
_refine_ls_hydrogen_treatment constr
_refine_ls_matrix_type full
_refine_ls_number_parameters 561
_refine_ls_number_reflns 9219
_refine_ls_number_restraints 7
_refine_ls_restrained_S_all 1.206
_refine_ls_R_factor_gt 0.064
_refine_ls_shift/su_max 0.001
_refine_ls_structure_factor_coef Fsqd
_refine_ls_weighting_details 'calc w=1/[\s^2^(Fo^2^)+(0.0312P)^2^+51.5395P] where P=(Fo^2^+2Fc^2^)/3'
_refine_ls_weighting_scheme calc
_refine_ls_wR_factor_ref 0.1804
_reflns_number_gt 8513
_reflns_number_total 9219
_reflns_threshold_expression >2sigma(I)
_cod_data_source_file c1cc15377c.txt
_cod_data_source_block manda-c2abtpp
_cod_database_code 7106963

loop_
_symmetry_equiv_pos_as_xyz
'x, y, z'
'-x+1/2, y+1/2, -z+1/2'
'-x, -y, -z'
'x-1/2, -y-1/2, z-1/2'

loop_
_atom_site_label
_atom_site_type_symbol
_atom_site_fract_x
_atom_site_fract_y
_atom_site_fract_z
_atom_site_U_iso_or_equiv
_atom_site_adp_type
_atom_site_occupancy
_atom_site_calc_flag
_atom_site_refinement_flags
_atom_site_disorder_group
_atom_site_disorder_assembly
Pd1 Pd 0.77816(5) 0.05941(6) 0.126600(13) 0.03364(15) Uani 1 d . . .
Pd2 Pd 1.02167(5) 0.18415(6) 0.146607(13) 0.03450(15) Uani 1 d . . .
P1 P 0.71713(18) 0.0442(2) 0.07459(5) 0.0371(4) Uani 1 d . . .
P2 P 1.15603(17) 0.0441(2) 0.17369(5) 0.0373(4) Uani 1 d . . .
Cl1 Cl 0.85364(18) 0.3061(2) 0.12167(5) 0.0441(4) Uani 1 d . . .
Cl2 Cl 1.0957(2) 0.1246(3) 0.09820(5) 0.0557(5) Uani 1 d . . .
N1 N 0.8136(5) 0.0571(7) 0.17574(14) 0.0327(13) Uani 1 d . . .
N2 N 0.7793(6) -0.0544(8) 0.18999(16) 0.0425(15) Uani 1 d . . .
C1 C 0.7353(8) -0.1651(9) 0.1694(2) 0.0442(19) Uani 1 d . . .
C2 C 0.7260(6) -0.1440(8) 0.13651(19) 0.0364(16) Uani 1 d . . .
C3 C 0.6875(8) -0.2642(9) 0.1188(2) 0.0458(19) Uani 1 d . . .
H3 H 0.6797 -0.2553 0.0972 0.055 Uiso 1 calc R . .
C4 C 0.6597(9) -0.3983(11) 0.1319(3) 0.060(3) Uani 1 d . . .
H4 H 0.6353 -0.4774 0.119 0.072 Uiso 1 calc R . .
C5 C 0.6682(12) -0.4145(11) 0.1638(3) 0.075(3) Uani 1 d . . .
H5 H 0.6484 -0.504 0.1725 0.09 Uiso 1 calc R . .
C6 C 0.7059(11) -0.2988(11) 0.1827(2) 0.067(3) Uani 1 d . . .
H6 H 0.7118 -0.3094 0.2043 0.08 Uiso 1 calc R . .
C7 C 0.8604(7) 0.1786(9) 0.19457(17) 0.0373(16) Uani 1 d . . .
C8 C 0.9571(7) 0.2464(9) 0.18566(18) 0.0378(17) Uani 1 d . . .
C9 C 1.0020(8) 0.3676(10) 0.2032(2) 0.048(2) Uani 1 d . . .
H9 H 1.0688 0.4142 0.1981 0.058 Uiso 1 calc R . .
C10 C 0.9473(10) 0.4181(11) 0.2281(2) 0.059(3) Uani 1 d . . .
H10 H 0.9766 0.5002 0.2393 0.071 Uiso 1 calc R . .
C11 C 0.8502(10) 0.3488(12) 0.2365(2) 0.058(3) Uani 1 d . . .
H11 H 0.8136 0.3846 0.2532 0.07 Uiso 1 calc R . .
C12 C 0.8073(8) 0.2264(11) 0.2203(2) 0.050(2) Uani 1 d . . .
H12 H 0.7435 0.1761 0.2264 0.06 Uiso 1 calc R . .
C13 C 0.5707(7) -0.0289(9) 0.06618(19) 0.0410(18) Uani 1 d . . .
C14 C 0.4917(8) 0.0019(12) 0.0869(2) 0.055(2) Uani 1 d . . .
H14 H 0.515 0.0543 0.1051 0.066 Uiso 1 calc R . .
C15 C 0.3776(10) -0.0442(15) 0.0811(3) 0.072(3) Uani 1 d . . .
H15 H 0.3244 -0.02 0.095 0.086 Uiso 1 calc R . .
C16 C 0.3438(9) -0.1242(14) 0.0552(3) 0.073(3) Uani 1 d . . .
H16 H 0.2674 -0.1555 0.0513 0.087 Uiso 1 calc R . .
C17 C 0.4230(10) -0.1596(14) 0.0344(3) 0.071(3) Uani 1 d . . .
H17 H 0.3999 -0.2167 0.0169 0.086 Uiso 1 calc R . .
C18 C 0.5363(9) -0.1109(12) 0.0395(2) 0.055(2) Uani 1 d . . .
H18 H 0.5887 -0.1328 0.0253 0.066 Uiso 1 calc R . .
C19 C 0.8134(8) -0.0613(9) 0.0527(2) 0.0439(19) Uani 1 d . . .
C20 C 0.8098(10) -0.0514(11) 0.0205(2) 0.057(2) Uani 1 d . . .
H20 H 0.7543 0.0078 0.0094 0.069 Uiso 1 calc R . .
C21 C 0.8879(12) -0.1286(13) 0.0047(3) 0.073(3) Uani 1 d . . .
H21 H 0.885 -0.121 -0.0169 0.087 Uiso 1 calc R . .
C22 C 0.9695(11) -0.2160(14) 0.0207(3) 0.076(3) Uani 1 d . . .
H22 H 1.0213 -0.2692 0.0099 0.091 Uiso 1 calc R . .
C23 C 0.9753(10) -0.2257(13) 0.0525(3) 0.070(3) Uani 1 d . . .
H23 H 1.0319 -0.2843 0.0633 0.084 Uiso 1 calc R . .
C24 C 0.8988(8) -0.1501(10) 0.0685(2) 0.052(2) Uani 1 d . . .
H24 H 0.9035 -0.1577 0.0902 0.063 Uiso 1 calc R . .
C25 C 0.7115(8) 0.2257(9) 0.05558(19) 0.0450(19) Uani 1 d . . .
C26 C 0.6117(11) 0.3085(12) 0.0521(3) 0.066(3) Uani 1 d . . .
H26 H 0.5431 0.2682 0.0576 0.079 Uiso 1 calc R . .
C27 C 0.6127(12) 0.4521(14) 0.0404(3) 0.083(4) Uani 1 d . . .
H27 H 0.5448 0.5074 0.0381 0.099 Uiso 1 calc R . .
C28 C 0.7117(14) 0.5107(13) 0.0324(3) 0.082(4) Uani 1 d . . .
H28 H 0.7121 0.6072 0.0249 0.099 Uiso 1 calc R . .
C29 C 0.8109(12) 0.4306(13) 0.0353(3) 0.073(3) Uani 1 d . . .
H29 H 0.8785 0.4716 0.0293 0.088 Uiso 1 calc R . .
C30 C 0.8119(9) 0.2865(11) 0.0472(2) 0.055(2) Uani 1 d . . .
H30 H 0.8802 0.2321 0.0495 0.066 Uiso 1 calc R . .
C31 C 1.1489(8) -0.1431(9) 0.1576(2) 0.0440(19) Uani 1 d . . .
C32 C 1.0413(9) -0.2085(10) 0.1520(3) 0.058(3) Uani 1 d . . .
H32 H 0.9757 -0.1559 0.156 0.07 Uiso 1 calc R . .
C33 C 1.0300(11) -0.3522(11) 0.1403(3) 0.067(3) Uani 1 d . . .
H33 H 0.9572 -0.396 0.1374 0.08 Uiso 1 calc R . .
C34 C 1.1226(11) -0.4282(11) 0.1333(3) 0.069(3) Uani 1 d . . .
H34 H 1.1148 -0.5237 0.1252 0.082 Uiso 1 calc R . .
C35 C 1.2281(12) -0.3633(12) 0.1382(3) 0.072(3) Uani 1 d . . .
H35 H 1.2922 -0.4166 0.1332 0.087 Uiso 1 calc R . .
C36 C 1.2456(8) -0.2222(11) 0.1503(2) 0.053(2) Uani 1 d . . .
H36 H 1.3193 -0.1814 0.1534 0.063 Uiso 1 calc R . .
C37 C 1.1447(8) 0.0221(10) 0.2157(2) 0.048(2) Uani 1 d . . .
C38 C 1.0729(10) -0.0826(13) 0.2267(3) 0.064(3) Uani 1 d . . .
H38 H 1.0351 -0.1504 0.2129 0.077 Uiso 1 calc R . .
C39 C 1.0566(12) -0.0879(17) 0.2582(3) 0.087(4) Uani 1 d . . .
H39 H 1.0057 -0.156 0.2655 0.104 Uiso 1 calc R . .
C40 C 1.1174(13) 0.0102(17) 0.2786(3) 0.084(4) Uani 1 d . . .
H40 H 1.1086 0.0061 0.2999 0.101 Uiso 1 calc R . .
C41 C 1.1893(12) 0.1116(15) 0.2679(3) 0.078(3) Uani 1 d . . .
H41 H 1.2311 0.1755 0.2818 0.094 Uiso 1 calc R . .
C42 C 1.2006(10) 0.1200(13) 0.2367(2) 0.064(3) Uani 1 d . . .
H42 H 1.247 0.1935 0.2294 0.077 Uiso 1 calc R . .
C43 C 1.3041(6) 0.1061(9) 0.17250(19) 0.0392(17) Uani 1 d . . .
C44 C 1.3288(7) 0.2221(10) 0.1531(2) 0.046(2) Uani 1 d . . .
H44 H 1.2688 0.2705 0.1412 0.055 Uiso 1 calc R . .
C45 C 1.4410(8) 0.2661(11) 0.1513(2) 0.052(2) Uani 1 d . . .
H45 H 1.4569 0.3443 0.1383 0.062 Uiso 1 calc R . .
C46 C 1.5289(7) 0.1942(11) 0.1686(2) 0.053(2) Uani 1 d . . .
H46 H 1.6047 0.224 0.1672 0.064 Uiso 1 calc R . .
C47 C 1.5084(7) 0.0801(12) 0.1881(2) 0.053(2) Uani 1 d . . .
H47 H 1.5695 0.0327 0.1997 0.064 Uiso 1 calc R . .
C48 C 1.3968(7) 0.0363(11) 0.1901(2) 0.049(2) Uani 1 d . . .
H48 H 1.3822 -0.0409 0.2035 0.059 Uiso 1 calc R . .
C49B C 0.297(3) 0.401(5) 0.0527(7) 0.089(13) Uani 0.41(3) d PD 2 A
H49C H 0.2942 0.3213 0.0376 0.107 Uiso 0.41(3) calc PR 2 A
H49D H 0.3608 0.4661 0.0489 0.107 Uiso 0.41(3) calc PR 2 A
C50B C 0.183(6) 0.489(9) 0.0486(18) 0.18(5) Uani 0.41(3) d PD 2 A
H50D H 0.1629 0.5097 0.0269 0.263 Uiso 0.41(3) calc PR 2 A
H50E H 0.1923 0.5801 0.06 0.263 Uiso 0.41(3) calc PR 2 A
H50F H 0.1229 0.4311 0.0564 0.263 Uiso 0.41(3) calc PR 2 A
O1B O 0.317(3) 0.342(4) 0.0834(6) 0.114(13) Uani 0.41(3) d PD 2 A
H1B H 0.2555 0.3401 0.0913 0.172 Uiso 0.41(3) calc PR 2 A
C49A C 0.243(3) 0.362(5) 0.0513(13) 0.29(6) Uani 0.59(3) d PD 1 A
H49A H 0.2636 0.3571 0.0301 0.354 Uiso 0.59(3) calc PR 1 A
H49B H 0.2416 0.2626 0.0597 0.354 Uiso 0.59(3) calc PR 1 A
O1A O 0.132(4) 0.430(5) 0.0517(10) 0.170(19) Uani 0.59(3) d PD 1 A
H1A H 0.0962 0.3882 0.0646 0.255 Uiso 0.59(3) calc PRD 1 A
C50A C 0.331(4) 0.457(5) 0.0715(10) 0.19(3) Uani 0.59(3) d PD 1 A
H50A H 0.3702 0.5212 0.0583 0.288 Uiso 0.59(3) calc PR 1 A
H50B H 0.3855 0.3941 0.0832 0.288 Uiso 0.59(3) calc PR 1 A
H50C H 0.2909 0.5162 0.0856 0.288 Uiso 0.59(3) calc PR 1 A

loop_
_atom_site_aniso_label
_atom_site_aniso_U_11
_atom_site_aniso_U_22
_atom_site_aniso_U_33
_atom_site_aniso_U_23
_atom_site_aniso_U_13
_atom_site_aniso_U_12
Pd1 0.0335(3) 0.0286(3) 0.0383(3) -0.0020(2) 0.0015(2) -0.0010(2)
Pd2 0.0303(3) 0.0318(3) 0.0411(3) 0.0002(2) 0.0022(2) -0.0025(2)
P1 0.0402(10) 0.0331(10) 0.0375(10) -0.0024(8) 0.0020(8) 0.0011(8)
P2 0.0307(9) 0.0348(10) 0.0460(11) 0.0019(8) 0.0018(8) -0.0022(8)
Cl1 0.0470(11) 0.0305(9) 0.0520(11) 0.0029(8) -0.0076(8) -0.0010(8)
Cl2 0.0476(12) 0.0699(15) 0.0508(11) -0.0044(11) 0.0109(9) 0.0015(11)
N1 0.025(3) 0.034(3) 0.040(3) -0.001(3) 0.004(2) 0.000(3)
N2 0.042(4) 0.039(4) 0.047(4) 0.000(3) 0.008(3) -0.004(3)
C1 0.052(5) 0.034(4) 0.047(4) -0.002(4) 0.009(4) -0.004(4)
C2 0.027(4) 0.032(4) 0.051(4) -0.004(3) 0.004(3) 0.004(3)
C3 0.044(5) 0.037(4) 0.056(5) -0.002(4) -0.001(4) -0.004(4)
C4 0.066(7) 0.043(5) 0.071(7) -0.007(5) 0.002(5) -0.015(5)
C5 0.109(10) 0.037(5) 0.081(8) 0.006(5) 0.018(7) -0.025(6)
C6 0.104(9) 0.041(5) 0.055(6) 0.005(4) 0.011(6) -0.014(6)
C7 0.042(4) 0.033(4) 0.036(4) -0.002(3) -0.002(3) 0.000(3)
C8 0.035(4) 0.037(4) 0.041(4) -0.001(3) 0.000(3) 0.005(3)
C9 0.045(5) 0.044(5) 0.055(5) -0.008(4) 0.003(4) -0.007(4)
C10 0.074(7) 0.051(6) 0.051(5) -0.015(4) 0.000(5) -0.009(5)
C11 0.074(7) 0.057(6) 0.046(5) -0.015(4) 0.011(4) 0.003(5)
C12 0.046(5) 0.055(5) 0.050(5) -0.005(4) 0.007(4) -0.006(4)
C13 0.038(4) 0.040(4) 0.045(4) 0.001(3) 0.001(3) 0.005(3)
C14 0.045(5) 0.068(6) 0.053(5) -0.006(5) 0.008(4) 0.003(5)
C15 0.051(6) 0.092(9) 0.073(7) 0.009(6) 0.011(5) 0.010(6)
C16 0.033(5) 0.084(8) 0.098(9) 0.009(7) -0.005(5) -0.008(5)
C17 0.056(6) 0.078(8) 0.074(7) -0.010(6) -0.020(5) -0.006(6)
C18 0.052(5) 0.063(6) 0.048(5) -0.006(4) -0.002(4) 0.001(5)
C19 0.044(5) 0.036(4) 0.052(5) -0.007(4) 0.009(4) -0.001(4)
C20 0.070(7) 0.051(5) 0.052(5) 0.000(4) 0.014(5) 0.005(5)
C21 0.097(9) 0.064(7) 0.063(6) -0.011(6) 0.037(6) -0.010(7)
C22 0.075(8) 0.064(7) 0.096(9) -0.018(7) 0.044(7) 0.005(6)
C23 0.053(6) 0.062(7) 0.097(9) -0.010(6) 0.017(6) 0.011(5)
C24 0.049(5) 0.045(5) 0.063(6) -0.005(4) 0.007(4) 0.004(4)
C25 0.059(5) 0.033(4) 0.042(4) -0.001(3) 0.000(4) 0.000(4)
C26 0.075(7) 0.050(6) 0.072(7) 0.008(5) 0.005(5) 0.007(5)
C27 0.085(9) 0.057(7) 0.106(10) 0.017(7) 0.010(7) 0.030(7)
C28 0.114(11) 0.049(6) 0.085(8) 0.018(6) 0.015(8) 0.009(7)
C29 0.094(9) 0.054(6) 0.074(7) 0.010(5) 0.022(6) -0.012(6)
C30 0.066(6) 0.043(5) 0.058(6) 0.004(4) 0.011(5) -0.004(5)
C31 0.047(5) 0.037(4) 0.047(4) 0.007(4) -0.001(4) -0.004(4)
C32 0.048(5) 0.038(5) 0.086(7) -0.002(5) -0.005(5) -0.015(4)
C33 0.072(7) 0.033(5) 0.092(8) -0.001(5) -0.006(6) -0.007(5)
C34 0.093(9) 0.030(5) 0.082(7) -0.003(5) 0.003(6) -0.008(5)
C35 0.088(9) 0.044(6) 0.088(8) -0.010(5) 0.021(6) 0.017(6)
C36 0.042(5) 0.050(5) 0.067(6) -0.002(4) 0.011(4) 0.004(4)
C37 0.051(5) 0.047(5) 0.046(5) 0.008(4) 0.006(4) 0.006(4)
C38 0.064(7) 0.067(7) 0.064(6) 0.017(5) 0.009(5) -0.005(6)
C39 0.091(10) 0.092(10) 0.081(8) 0.037(8) 0.027(7) 0.001(8)
C40 0.098(10) 0.097(10) 0.060(7) 0.017(7) 0.017(7) 0.020(8)
C41 0.098(10) 0.085(9) 0.052(6) -0.006(6) 0.008(6) 0.004(8)
C42 0.073(7) 0.068(7) 0.051(5) -0.002(5) 0.006(5) -0.007(6)
C43 0.026(4) 0.040(4) 0.051(4) 0.000(4) 0.005(3) -0.001(3)
C44 0.033(4) 0.038(4) 0.066(5) 0.002(4) 0.001(4) 0.000(4)
C45 0.037(5) 0.044(5) 0.076(6) -0.002(4) 0.011(4) -0.011(4)
C46 0.026(4) 0.061(6) 0.074(6) -0.018(5) 0.010(4) -0.004(4)
C47 0.030(4) 0.065(6) 0.064(6) -0.003(5) -0.001(4) 0.010(4)
C48 0.036(4) 0.053(5) 0.058(5) 0.003(4) -0.001(4) 0.006(4)
C49B 0.08(2) 0.11(3) 0.09(3) -0.02(2) 0.02(2) -0.02(2)
C50B 0.33(11) 0.12(6) 0.10(4) 0.06(4) 0.11(6) 0.14(7)
O1B 0.12(2) 0.12(3) 0.10(2) 0.009(19) -0.004(16) 0.03(2)
C49A 0.31(9) 0.41(11) 0.19(6) -0.07(7) 0.11(6) -0.28(9)
O1A 0.26(4) 0.12(3) 0.12(3) -0.003(18) -0.01(3) 0.12(3)
C50A 0.28(7) 0.17(5) 0.15(4) 0.04(4) 0.14(5) 0.08(5)

loop_
_atom_type_symbol
_atom_type_description
_atom_type_scat_dispersion_real
_atom_type_scat_dispersion_imag
_atom_type_scat_source
C C 0.0181 0.0091 'International Tables Vol C Tables 4.2.6.8 and 6.1.1.4'
H H 0 0 'International Tables Vol C Tables 4.2.6.8 and 6.1.1.4'
N N 0.0311 0.018 'International Tables Vol C Tables 4.2.6.8 and 6.1.1.4'
P P 0.2955 0.4335 'International Tables Vol C Tables 4.2.6.8 and 6.1.1.4'
Pd Pd 0.1215 3.9337 'International Tables Vol C Tables 4.2.6.8 and 6.1.1.4'
Cl Cl 0.3639 0.7018 'International Tables Vol C Tables 4.2.6.8 and 6.1.1.4'
O O 0.0492 0.0322 'International Tables Vol C Tables 4.2.6.8 and 6.1.1.4'

loop_
_geom_angle_atom_site_label_1
_geom_angle_atom_site_label_2
_geom_angle_atom_site_label_3
_geom_angle
C2 Pd1 N1 79.0(3)
C2 Pd1 P1 94.8(2)
N1 Pd1 P1 172.05(17)
C2 Pd1 Cl1 172.3(2)
N1 Pd1 Cl1 93.58(18)
P1 Pd1 Cl1 92.75(7)
C2 Pd1 Pd2 124.6(2)
N1 Pd1 Pd2 69.30(16)
P1 Pd1 Pd2 118.59(6)
Cl1 Pd1 Pd2 49.88(5)
C8 Pd2 P2 91.3(2)
C8 Pd2 Cl1 83.5(2)
P2 Pd2 Cl1 169.76(8)
C8 Pd2 Cl2 176.3(2)
P2 Pd2 Cl2 91.81(8)
Cl1 Pd2 Cl2 93.65(8)
C8 Pd2 Pd1 85.6(2)
P2 Pd2 Pd1 120.63(6)
Cl1 Pd2 Pd1 50.28(5)
Cl2 Pd2 Pd1 94.47(6)
C19 P1 C13 108.7(4)
C19 P1 C25 103.5(4)
C13 P1 C25 104.2(4)
C19 P1 Pd1 113.4(3)
C13 P1 Pd1 113.9(3)
C25 P1 Pd1 112.2(3)
C43 P2 C31 106.3(4)
C43 P2 C37 103.1(4)
C31 P2 C37 105.6(4)
C43 P2 Pd2 115.0(3)
C31 P2 Pd2 108.9(3)
C37 P2 Pd2 117.1(3)
Pd2 Cl1 Pd1 79.83(6)
N2 N1 C7 117.0(6)
N2 N1 Pd1 117.1(5)
C7 N1 Pd1 125.5(5)
N1 N2 C1 112.0(7)
C6 C1 N2 116.8(8)
C6 C1 C2 121.8(8)
N2 C1 C2 121.4(7)
C3 C2 C1 115.7(8)
C3 C2 Pd1 134.2(7)
C1 C2 Pd1 110.1(6)
C2 C3 C4 122.7(9)
C2 C3 H3 118.6
C4 C3 H3 118.6
C5 C4 C3 120.2(9)
C5 C4 H4 119.9
C3 C4 H4 119.9
C6 C5 C4 119.9(9)
C6 C5 H5 120.1
C4 C5 H5 120.1
C5 C6 C1 119.7(10)
C5 C6 H6 120.1
C1 C6 H6 120.1
C8 C7 C12 122.0(8)
C8 C7 N1 117.2(7)
C12 C7 N1 120.8(7)
C7 C8 C9 117.9(8)
C7 C8 Pd2 120.2(6)
C9 C8 Pd2 121.6(6)
C10 C9 C8 120.1(9)
C10 C9 H9 119.9
C8 C9 H9 119.9
C11 C10 C9 120.9(9)
C11 C10 H10 119.5
C9 C10 H10 119.5
C10 C11 C12 119.8(9)
C10 C11 H11 120.1
C12 C11 H11 120.1
C11 C12 C7 119.1(9)
C11 C12 H12 120.4
C7 C12 H12 120.4
C14 C13 C18 119.3(9)
C14 C13 P1 118.1(7)
C18 C13 P1 122.6(7)
C13 C14 C15 120.9(10)
C13 C14 H14 119.6
C15 C14 H14 119.6
C16 C15 C14 120.0(11)
C16 C15 H15 120
C14 C15 H15 120
C15 C16 C17 119.9(10)
C15 C16 H16 120
C17 C16 H16 120
C18 C17 C16 120.7(10)
C18 C17 H17 119.7
C16 C17 H17 119.7
C17 C18 C13 119.2(10)
C17 C18 H18 120.4
C13 C18 H18 120.4
C20 C19 C24 118.1(8)
C20 C19 P1 122.2(7)
C24 C19 P1 119.6(7)
C21 C20 C19 120.5(10)
C21 C20 H20 119.7
C19 C20 H20 119.7
C22 C21 C20 120.2(11)
C22 C21 H21 119.9
C20 C21 H21 119.9
C21 C22 C23 120.1(10)
C21 C22 H22 119.9
C23 C22 H22 119.9
C24 C23 C22 120.6(11)
C24 C23 H23 119.7
C22 C23 H23 119.7
C23 C24 C19 120.5(10)
C23 C24 H24 119.8
C19 C24 H24 119.8
C30 C25 C26 119.1(9)
C30 C25 P1 118.9(7)
C26 C25 P1 121.7(8)
C25 C26 C27 120.5(12)
C25 C26 H26 119.8
C27 C26 H26 119.8
C28 C27 C26 119.9(12)
C28 C27 H27 120
C26 C27 H27 120
C27 C28 C29 120.7(11)
C27 C28 H28 119.6
C29 C28 H28 119.6
C28 C29 C30 120.2(12)
C28 C29 H29 119.9
C30 C29 H29 119.9
C25 C30 C29 119.6(11)
C25 C30 H30 120.2
C29 C30 H30 120.2
C32 C31 C36 118.5(9)
C32 C31 P2 117.8(7)
C36 C31 P2 123.7(7)
C31 C32 C33 120.7(10)
C31 C32 H32 119.6
C33 C32 H32 119.6
C34 C33 C32 120.7(11)
C34 C33 H33 119.6
C32 C33 H33 119.6
C33 C34 C35 118.7(10)
C33 C34 H34 120.7
C35 C34 H34 120.7
C34 C35 C36 123.5(11)
C34 C35 H35 118.3
C36 C35 H35 118.3
C35 C36 C31 117.8(10)
C35 C36 H36 121.1
C31 C36 H36 121.1
C42 C37 C38 118.6(9)
C42 C37 P2 119.8(8)
C38 C37 P2 121.3(8)
C37 C38 C39 120.5(12)
C37 C38 H38 119.8
C39 C38 H38 119.8
C40 C39 C38 118.9(12)
C40 C39 H39 120.5
C38 C39 H39 120.5
C41 C40 C39 120.5(12)
C41 C40 H40 119.7
C39 C40 H40 119.7
C40 C41 C42 119.9(13)
C40 C41 H41 120
C42 C41 H41 120
C41 C42 C37 121.4(11)
C41 C42 H42 119.3
C37 C42 H42 119.3
C44 C43 C48 118.0(8)
C44 C43 P2 120.4(6)
C48 C43 P2 121.6(7)
C45 C44 C43 120.7(8)
C45 C44 H44 119.7
C43 C44 H44 119.7
C46 C45 C44 119.5(9)
C46 C45 H45 120.2
C44 C45 H45 120.2
C47 C46 C45 121.7(8)
C47 C46 H46 119.1
C45 C46 H46 119.1
C46 C47 C48 119.1(9)
C46 C47 H47 120.5
C48 C47 H47 120.5
C47 C48 C43 121.0(9)
C47 C48 H48 119.5
C43 C48 H48 119.5
O1B C49B C50B 111(3)
O1B C49B H49C 109.5
C50B C49B H49C 109.5
O1B C49B H49D 109.5
C50B C49B H49D 109.5
H49C C49B H49D 108.1
C49B C50B H50D 109.5
C49B C50B H50E 109.5
H50D C50B H50E 109.5
C49B C50B H50F 109.5
H50D C50B H50F 109.5
H50E C50B H50F 109.5
O1A C49A C50A 108(4)
O1A C49A H49A 110.2
C50A C49A H49A 110.2
O1A C49A H49B 110.2
C50A C49A H49B 110.2
H49A C49A H49B 108.5
C49A O1A H1A 109.5
C49A C50A H50A 109.5
C49A C50A H50B 109.5
H50A C50A H50B 109.5
C49A C50A H50C 109.5
H50A C50A H50C 109.5
H50B C50A H50C 109.5

loop_
_geom_bond_atom_site_label_1
_geom_bond_atom_site_label_2
_geom_bond_distance
Pd1 C2 1.993(8)
Pd1 N1 2.113(6)
Pd1 P1 2.281(2)
Pd1 Cl1 2.411(2)
Pd1 Pd2 3.0849(8)
Pd2 C8 1.992(8)
Pd2 P2 2.240(2)
Pd2 Cl1 2.397(2)
Pd2 Cl2 2.397(2)
P1 C19 1.808(9)
P1 C13 1.826(9)
P1 C25 1.829(9)
P2 C43 1.816(8)
P2 C31 1.825(9)
P2 C37 1.839(9)
N1 N2 1.264(9)
N1 C7 1.436(10)
N2 C1 1.396(11)
C1 C6 1.392(12)
C1 C2 1.423(11)
C2 C3 1.373(11)
C3 C4 1.386(13)
C3 H3 0.93
C4 C5 1.375(15)
C4 H4 0.93
C5 C6 1.367(15)
C5 H5 0.93
C6 H6 0.93
C7 C8 1.370(11)
C7 C12 1.391(12)
C8 C9 1.399(11)
C9 C10 1.379(13)
C9 H9 0.93
C10 C11 1.372(15)
C10 H10 0.93
C11 C12 1.373(13)
C11 H11 0.93
C12 H12 0.93
C13 C14 1.375(12)
C13 C18 1.388(12)
C14 C15 1.388(15)
C14 H14 0.93
C15 C16 1.352(17)
C15 H15 0.93
C16 C17 1.385(17)
C16 H16 0.93
C17 C18 1.384(14)
C17 H17 0.93
C18 H18 0.93
C19 C20 1.386(13)
C19 C24 1.398(13)
C20 C21 1.378(15)
C20 H20 0.93
C21 C22 1.364(18)
C21 H21 0.93
C22 C23 1.368(17)
C22 H22 0.93
C23 C24 1.364(14)
C23 H23 0.93
C24 H24 0.93
C25 C30 1.371(13)
C25 C26 1.375(14)
C26 C27 1.390(16)
C26 H26 0.93
C27 C28 1.343(18)
C27 H27 0.93
C28 C29 1.357(18)
C28 H28 0.93
C29 C30 1.398(14)
C29 H29 0.93
C30 H30 0.93
C31 C32 1.382(12)
C31 C36 1.395(13)
C32 C33 1.392(13)
C32 H32 0.93
C33 C34 1.338(16)
C33 H33 0.93
C34 C35 1.356(17)
C34 H34 0.93
C35 C36 1.382(14)
C35 H35 0.93
C36 H36 0.93
C37 C42 1.376(14)
C37 C38 1.376(14)
C38 C39 1.392(16)
C38 H38 0.93
C39 C40 1.39(2)
C39 H39 0.93
C40 C41 1.353(18)
C40 H40 0.93
C41 C42 1.368(14)
C41 H41 0.93
C42 H42 0.93
C43 C44 1.387(12)
C43 C48 1.402(11)
C44 C45 1.373(11)
C44 H44 0.93
C45 C46 1.365(14)
C45 H45 0.93
C46 C47 1.362(14)
C46 H46 0.93
C47 C48 1.369(12)
C47 H47 0.93
C48 H48 0.93
C49B O1B 1.423(10)
C49B C50B 1.539(10)
C49B H49C 0.97
C49B H49D 0.97
C50B H50D 0.96
C50B H50E 0.96
C50B H50F 0.96
O1B H1B 0.82
C49A O1A 1.427(10)
C49A C50A 1.531(10)
C49A H49A 0.97
C49A H49B 0.97
O1A H1A 0.82
C50A H50A 0.96
C50A H50B 0.96
C50A H50C 0.96

loop_
_geom_torsion_atom_site_label_1
_geom_torsion_atom_site_label_2
_geom_torsion_atom_site_label_3
_geom_torsion_atom_site_label_4
_geom_torsion
C2 Pd1 Pd2 C8 -88.1(4)
N1 Pd1 Pd2 C8 -28.7(3)
P1 Pd1 Pd2 C8 152.4(2)
Cl1 Pd1 Pd2 C8 85.2(2)
C2 Pd1 Pd2 P2 0.8(3)
N1 Pd1 Pd2 P2 60.26(19)
P1 Pd1 Pd2 P2 -118.62(9)
Cl1 Pd1 Pd2 P2 174.20(10)
C2 Pd1 Pd2 Cl1 -173.4(3)
N1 Pd1 Pd2 Cl1 -113.93(19)
P1 Pd1 Pd2 Cl1 67.18(9)
C2 Pd1 Pd2 Cl2 95.6(3)
N1 Pd1 Pd2 Cl2 155.03(19)
P1 Pd1 Pd2 Cl2 -23.86(9)
Cl1 Pd1 Pd2 Cl2 -91.04(9)
C2 Pd1 P1 C19 -78.1(4)
Cl1 Pd1 P1 C19 100.7(3)
Pd2 Pd1 P1 C19 55.9(3)
C2 Pd1 P1 C13 46.9(4)
Cl1 Pd1 P1 C13 -134.2(3)
Pd2 Pd1 P1 C13 -179.1(3)
C2 Pd1 P1 C25 165.0(4)
Cl1 Pd1 P1 C25 -16.1(3)
Pd2 Pd1 P1 C25 -61.0(3)
C8 Pd2 P2 C43 -114.0(4)
Cl1 Pd2 P2 C43 -173.7(5)
Cl2 Pd2 P2 C43 64.0(3)
Pd1 Pd2 P2 C43 160.3(3)
C8 Pd2 P2 C31 126.9(4)
Cl1 Pd2 P2 C31 67.2(6)
Cl2 Pd2 P2 C31 -55.1(3)
Pd1 Pd2 P2 C31 41.2(3)
C8 Pd2 P2 C37 7.3(4)
Cl1 Pd2 P2 C37 -52.4(6)
Cl2 Pd2 P2 C37 -174.6(4)
Pd1 Pd2 P2 C37 -78.4(4)
C8 Pd2 Cl1 Pd1 -89.6(2)
P2 Pd2 Cl1 Pd1 -29.3(5)
Cl2 Pd2 Cl1 Pd1 92.78(8)
N1 Pd1 Cl1 Pd2 58.94(17)
P1 Pd1 Cl1 Pd2 -125.88(7)
C2 Pd1 N1 N2 -6.7(5)
Cl1 Pd1 N1 N2 175.1(5)
Pd2 Pd1 N1 N2 -140.5(6)
C2 Pd1 N1 C7 -178.6(6)
Cl1 Pd1 N1 C7 3.2(6)
Pd2 Pd1 N1 C7 47.6(5)
C7 N1 N2 C1 179.8(7)
Pd1 N1 N2 C1 7.2(9)
N1 N2 C1 C6 173.7(9)
N1 N2 C1 C2 -3.6(11)
C6 C1 C2 C3 -0.6(13)
N2 C1 C2 C3 176.5(8)
C6 C1 C2 Pd1 -179.0(8)
N2 C1 C2 Pd1 -1.9(10)
N1 Pd1 C2 C3 -173.9(9)
P1 Pd1 C2 C3 11.1(8)
Pd2 Pd1 C2 C3 -118.8(8)
N1 Pd1 C2 C1 4.1(5)
P1 Pd1 C2 C1 -170.9(5)
Pd2 Pd1 C2 C1 59.2(6)
C1 C2 C3 C4 -0.3(13)
Pd1 C2 C3 C4 177.6(7)
C2 C3 C4 C5 1.2(16)
C3 C4 C5 C6 -1.0(19)
C4 C5 C6 C1 0(2)
N2 C1 C6 C5 -176.4(11)
C2 C1 C6 C5 0.8(17)
N2 N1 C7 C8 138.5(7)
Pd1 N1 C7 C8 -49.6(9)
N2 N1 C7 C12 -42.9(11)
Pd1 N1 C7 C12 129.0(7)
C12 C7 C8 C9 -0.4(12)
N1 C7 C8 C9 178.3(7)
C12 C7 C8 Pd2 -174.8(7)
N1 C7 C8 Pd2 3.8(10)
P2 Pd2 C8 C7 -99.3(6)
Cl1 Pd2 C8 C7 71.8(6)
Pd1 Pd2 C8 C7 21.3(6)
P2 Pd2 C8 C9 86.4(7)
Cl1 Pd2 C8 C9 -102.4(7)
Pd1 Pd2 C8 C9 -152.9(7)
C7 C8 C9 C10 -1.7(13)
Pd2 C8 C9 C10 172.7(7)
C8 C9 C10 C11 1.5(16)
C9 C10 C11 C12 0.8(16)
C10 C11 C12 C7 -2.8(15)
C8 C7 C12 C11 2.7(14)
N1 C7 C12 C11 -175.9(8)
C19 P1 C13 C14 160.2(7)
C25 P1 C13 C14 -89.9(8)
Pd1 P1 C13 C14 32.7(8)
C19 P1 C13 C18 -21.2(9)
C25 P1 C13 C18 88.7(8)
Pd1 P1 C13 C18 -148.7(7)
C18 C13 C14 C15 -1.9(15)
P1 C13 C14 C15 176.8(9)
C13 C14 C15 C16 2.0(18)
C14 C15 C16 C17 -0.2(19)
C15 C16 C17 C18 -1.5(19)
C16 C17 C18 C13 1.6(17)
C14 C13 C18 C17 0.1(15)
P1 C13 C18 C17 -178.5(8)
C13 P1 C19 C20 69.9(9)
C25 P1 C19 C20 -40.5(9)
Pd1 P1 C19 C20 -162.4(7)
C13 P1 C19 C24 -113.7(7)
C25 P1 C19 C24 135.9(7)
Pd1 P1 C19 C24 14.0(8)
C24 C19 C20 C21 0.7(15)
P1 C19 C20 C21 177.1(8)
C19 C20 C21 C22 0.2(17)
C20 C21 C22 C23 -1.0(19)
C21 C22 C23 C24 1.0(19)
C22 C23 C24 C19 -0.1(17)
C20 C19 C24 C23 -0.7(14)
P1 C19 C24 C23 -177.2(8)
C19 P1 C25 C30 -42.3(8)
C13 P1 C25 C30 -156.0(7)
Pd1 P1 C25 C30 80.4(8)
C19 P1 C25 C26 143.9(8)
C13 P1 C25 C26 30.2(9)
Pd1 P1 C25 C26 -93.5(8)
C30 C25 C26 C27 -0.2(16)
P1 C25 C26 C27 173.6(9)
C25 C26 C27 C28 0(2)
C26 C27 C28 C29 1(2)
C27 C28 C29 C30 -1(2)
C26 C25 C30 C29 -0.3(15)
P1 C25 C30 C29 -174.2(8)
C28 C29 C30 C25 1.0(17)
C43 P2 C31 C32 -171.4(7)
C37 P2 C31 C32 79.5(8)
Pd2 P2 C31 C32 -47.0(8)
C43 P2 C31 C36 7.5(9)
C37 P2 C31 C36 -101.6(8)
Pd2 P2 C31 C36 131.9(7)
C36 C31 C32 C33 2.4(15)
P2 C31 C32 C33 -178.6(8)
C31 C32 C33 C34 -2.4(18)
C32 C33 C34 C35 1.1(18)
C33 C34 C35 C36 0.2(19)
C34 C35 C36 C31 -0.2(17)
C32 C31 C36 C35 -1.1(14)
P2 C31 C36 C35 180.0(8)
C43 P2 C37 C42 36.8(9)
C31 P2 C37 C42 148.1(8)
Pd2 P2 C37 C42 -90.6(9)
C43 P2 C37 C38 -149.1(8)
C31 P2 C37 C38 -37.8(9)
Pd2 P2 C37 C38 83.5(9)
C42 C37 C38 C39 0.7(17)
P2 C37 C38 C39 -173.5(9)
C37 C38 C39 C40 -2.6(19)
C38 C39 C40 C41 2(2)
C39 C40 C41 C42 1(2)
C40 C41 C42 C37 -3(2)
C38 C37 C42 C41 2.3(17)
P2 C37 C42 C41 176.6(10)
C31 P2 C43 C44 113.7(7)
C37 P2 C43 C44 -135.5(7)
Pd2 P2 C43 C44 -6.9(8)
C31 P2 C43 C48 -64.2(8)
C37 P2 C43 C48 46.6(8)
Pd2 P2 C43 C48 175.2(6)
C48 C43 C44 C45 0.3(13)
P2 C43 C44 C45 -177.7(7)
C43 C44 C45 C46 0.3(14)
C44 C45 C46 C47 -0.5(15)
C45 C46 C47 C48 0.1(15)
C46 C47 C48 C43 0.5(15)
C44 C43 C48 C47 -0.7(14)
P2 C43 C48 C47 177.2(7)
